data_4303266
loop_
_publ_author_name
'Bijan Nekoueishahraki'
'Herbert W. Roesky'
'Gerald Schwab'
'Daniel Stern'
'Dietmar Stalke'

_publ_contact_author 'Prof. Dr. Dietmar Stalke'
_publ_contact_author_email dstalke@chemie.uni-goettingen.de
_publ_section_title
;
Synthesis and Structural Characterization of Aluminum Iminophosphonamide
Complexes
;
_journal_name_full 'Inorganic Chemistry'
_journal_page_first 9174
_journal_page_last 9179
_journal_paper_doi 10.1021/ic9011179
_journal_volume 48
_journal_year 2009
_chemical_formula_sum 'C40 H65 Al N4 O P2 Si4'
_chemical_formula_weight 819.24
_chemical_name_common BN07
_chemical_name_systematic
; 
 ? 
;
_space_group_IT_number 14
_symmetry_cell_setting monoclinic
_symmetry_space_group_name_Hall '-P 2yn'
_symmetry_space_group_name_H-M 'P 1 21/n 1'
_atom_sites_solution_hydrogens geom
_atom_sites_solution_primary direct
_atom_sites_solution_secondary difmap
_audit_creation_method SHELXL-97
_cell_angle_alpha 90.00
_cell_angle_beta 96.103(2)
_cell_angle_gamma 90.00
_cell_formula_units_Z 4
_cell_length_a 12.7603(12)
_cell_length_b 19.0226(18)
_cell_length_c 19.412(2)
_cell_measurement_reflns_used 13347
_cell_measurement_temperature 100(2)
_cell_measurement_theta_max 27.86
_cell_measurement_theta_min 2.28
_cell_volume 4685.2(8)
_computing_cell_refinement 'SAINT V7.23A'
_computing_data_collection 'APEX2 v2.1-4'
_computing_data_reduction 'SAINT V7.23A'
_computing_molecular_graphics 'XP in SHELXTL ver. 6.12'
_computing_publication_material 'XP in SHELXTL ver. 6.12'
_computing_structure_refinement 'SHELXL in SHELXTL ver. 6.12'
_computing_structure_solution 'SHELXS in SHELXTL ver. 6.12'
_diffrn_ambient_temperature 100(2)
_diffrn_measured_fraction_theta_full 0.997
_diffrn_measured_fraction_theta_max 0.997
_diffrn_measurement_device_type 'Bruker TXS-Mo rotating anode with APEX II detector'
_diffrn_measurement_method 'omega scans'
_diffrn_radiation_monochromator 'INCOATEC Helios mirror optics'
_diffrn_radiation_source 'Bruker TXS-Mo rotating anode'
_diffrn_radiation_type MoK\a
_diffrn_radiation_wavelength 0.71073
_diffrn_reflns_av_R_equivalents 0.0271
_diffrn_reflns_av_sigmaI/netI 0.0261
_diffrn_reflns_limit_h_max 16
_diffrn_reflns_limit_h_min -16
_diffrn_reflns_limit_k_max 24
_diffrn_reflns_limit_k_min 0
_diffrn_reflns_limit_l_max 24
_diffrn_reflns_limit_l_min 0
_diffrn_reflns_number 41456
_diffrn_reflns_theta_full 26.74
_diffrn_reflns_theta_max 26.74
_diffrn_reflns_theta_min 1.50
_exptl_absorpt_coefficient_mu 0.248
_exptl_absorpt_correction_T_max 0.99
_exptl_absorpt_correction_T_min 0.89
_exptl_absorpt_correction_type empirical
_exptl_absorpt_process_details SADABS-2004/1
_exptl_crystal_colour colourless
_exptl_crystal_density_diffrn 1.161
_exptl_crystal_density_method 'not measured'
_exptl_crystal_description block
_exptl_crystal_F_000 1760
_exptl_crystal_size_max 0.3
_exptl_crystal_size_mid 0.25
_exptl_crystal_size_min 0.2
_refine_diff_density_max 0.441
_refine_diff_density_min -0.254
_refine_diff_density_rms 0.048
_refine_ls_extinction_method none
_refine_ls_goodness_of_fit_ref 1.047
_refine_ls_hydrogen_treatment mixed
_refine_ls_matrix_type full
_refine_ls_number_parameters 484
_refine_ls_number_reflns 9929
_refine_ls_number_restraints 0
_refine_ls_restrained_S_all 1.047
_refine_ls_R_factor_all 0.0394
_refine_ls_R_factor_gt 0.0318
_refine_ls_shift/su_max 0.001
_refine_ls_shift/su_mean 0.000
_refine_ls_structure_factor_coef Fsqd
_refine_ls_weighting_details 'calc w=1/[\s^2^(Fo^2^)+(0.0400P)^2^+2.1930P] where P=(Fo^2^+2Fc^2^)/3'
_refine_ls_weighting_scheme calc
_refine_ls_wR_factor_gt 0.0809
_refine_ls_wR_factor_ref 0.0842
_reflns_number_gt 8464
_reflns_number_total 9929
_reflns_threshold_expression >2sigma(I)
_cod_data_source_file ic9011179_si_003.cif
_cod_data_source_block BN07
_cod_original_cell_volume 4685.3(8)
_cod_database_code 4303266

loop_
_symmetry_equiv_pos_as_xyz
'x, y, z'
'-x+1/2, y+1/2, -z+1/2'
'-x, -y, -z'
'x-1/2, -y-1/2, z-1/2'

loop_
_atom_site_label
_atom_site_type_symbol
_atom_site_fract_x
_atom_site_fract_y
_atom_site_fract_z
_atom_site_U_iso_or_equiv
_atom_site_adp_type
_atom_site_occupancy
_atom_site_symmetry_multiplicity
_atom_site_calc_flag
_atom_site_refinement_flags
_atom_site_disorder_assembly
_atom_site_disorder_group
Al1 Al 0.68247(3) 0.81440(2) 0.20809(2) 0.01433(9) Uani 1 1 d . . .
H1A H 0.6858(13) 0.7408(8) 0.1696(8) 0.017 Uiso 1 1 d . . .
C1 C 0.43152(12) 0.76305(8) 0.29505(8) 0.0183(3) Uani 1 1 d . . .
C2 C 0.34796(12) 0.77106(9) 0.33543(8) 0.0221(3) Uani 1 1 d . . .
H2A H 0.3226 0.8166 0.3448 0.027 Uiso 1 1 calc R . .
C3 C 0.30215(14) 0.71181(10) 0.36182(9) 0.0289(4) Uani 1 1 d . . .
H3A H 0.2451 0.7172 0.3891 0.035 Uiso 1 1 calc R . .
C4 C 0.33849(14) 0.64530(9) 0.34881(9) 0.0309(4) Uani 1 1 d . . .
H4A H 0.3065 0.6052 0.3670 0.037 Uiso 1 1 calc R . .
C5 C 0.42199(14) 0.63711(9) 0.30908(9) 0.0289(4) Uani 1 1 d . . .
H5A H 0.4475 0.5914 0.3003 0.035 Uiso 1 1 calc R . .
C6 C 0.46790(13) 0.69554(8) 0.28235(8) 0.0236(3) Uani 1 1 d . . .
H6A H 0.5248 0.6897 0.2551 0.028 Uiso 1 1 calc R . .
C7 C 0.43408(12) 0.91463(8) 0.27372(8) 0.0178(3) Uani 1 1 d . . .
C8 C 0.48716(12) 0.97253(8) 0.30408(8) 0.0203(3) Uani 1 1 d . . .
H8A H 0.5595 0.9686 0.3211 0.024 Uiso 1 1 calc R . .
C9 C 0.43482(13) 1.03606(8) 0.30956(9) 0.0248(3) Uani 1 1 d . . .
H9A H 0.4713 1.0753 0.3308 0.030 Uiso 1 1 calc R . .
C10 C 0.32975(14) 1.04225(9) 0.28408(9) 0.0275(4) Uani 1 1 d . . .
H10A H 0.2939 1.0856 0.2881 0.033 Uiso 1 1 calc R . .
C11 C 0.27701(13) 0.98526(9) 0.25279(9) 0.0286(4) Uani 1 1 d . . .
H11A H 0.2052 0.9898 0.2346 0.034 Uiso 1 1 calc R . .
C12 C 0.32809(12) 0.92177(9) 0.24780(9) 0.0236(3) Uani 1 1 d . . .
H12A H 0.2910 0.8827 0.2267 0.028 Uiso 1 1 calc R . .
C13 C 0.37937(14) 0.86926(9) 0.05725(9) 0.0318(4) Uani 1 1 d . . .
H13A H 0.4357 0.8971 0.0400 0.048 Uiso 1 1 calc R . .
H13B H 0.3393 0.8989 0.0863 0.048 Uiso 1 1 calc R . .
H13C H 0.3323 0.8513 0.0180 0.048 Uiso 1 1 calc R . .
C14 C 0.32436(14) 0.73948(10) 0.13157(9) 0.0320(4) Uani 1 1 d . . .
H14A H 0.3508 0.6962 0.1547 0.048 Uiso 1 1 calc R . .
H14B H 0.2795 0.7275 0.0891 0.048 Uiso 1 1 calc R . .
H14C H 0.2832 0.7661 0.1626 0.048 Uiso 1 1 calc R . .
C15 C 0.51545(14) 0.73853(9) 0.05408(8) 0.0271(4) Uani 1 1 d . . .
H15A H 0.5496 0.7003 0.0820 0.041 Uiso 1 1 calc R . .
H15B H 0.5693 0.7674 0.0353 0.041 Uiso 1 1 calc R . .
H15C H 0.4682 0.7187 0.0159 0.041 Uiso 1 1 calc R . .
C16 C 0.69881(14) 0.73471(9) 0.40359(9) 0.0268(4) Uani 1 1 d . . .
H16A H 0.7496 0.7165 0.3735 0.040 Uiso 1 1 calc R . .
H16B H 0.6335 0.7074 0.3964 0.040 Uiso 1 1 calc R . .
H16C H 0.7285 0.7309 0.4521 0.040 Uiso 1 1 calc R . .
C17 C 0.78890(12) 0.88384(9) 0.40391(8) 0.0223(3) Uani 1 1 d . . .
H17A H 0.8438 0.8700 0.3749 0.033 Uiso 1 1 calc R . .
H17B H 0.8150 0.8774 0.4528 0.033 Uiso 1 1 calc R . .
H17C H 0.7706 0.9334 0.3955 0.033 Uiso 1 1 calc R . .
C18 C 0.56985(13) 0.85831(9) 0.43973(8) 0.0260(4) Uani 1 1 d . . .
H18A H 0.5599 0.9092 0.4350 0.039 Uiso 1 1 calc R . .
H18B H 0.5945 0.8469 0.4880 0.039 Uiso 1 1 calc R . .
H18C H 0.5028 0.8344 0.4263 0.039 Uiso 1 1 calc R . .
C19 C 0.94165(11) 0.88433(8) 0.13382(8) 0.0167(3) Uani 1 1 d . . .
C20 C 0.92093(12) 0.83239(8) 0.08332(8) 0.0212(3) Uani 1 1 d . . .
H20A H 0.8661 0.7993 0.0873 0.025 Uiso 1 1 calc R . .
C21 C 0.97972(14) 0.82878(9) 0.02760(9) 0.0271(4) Uani 1 1 d . . .
H21A H 0.9656 0.7931 -0.0064 0.033 Uiso 1 1 calc R . .
C22 C 1.05925(15) 0.87725(9) 0.02132(10) 0.0319(4) Uani 1 1 d . . .
H22A H 1.0993 0.8750 -0.0172 0.038 Uiso 1 1 calc R . .
C23 C 1.08032(14) 0.92881(9) 0.07086(10) 0.0315(4) Uani 1 1 d . . .
H23A H 1.1351 0.9618 0.0665 0.038 Uiso 1 1 calc R . .
C24 C 1.02194(12) 0.93259(8) 0.12700(9) 0.0232(3) Uani 1 1 d . . .
H24A H 1.0367 0.9682 0.1609 0.028 Uiso 1 1 calc R . .
C25 C 0.90519(11) 0.95538(8) 0.26049(7) 0.0165(3) Uani 1 1 d . . .
C26 C 1.00562(12) 0.94715(8) 0.29665(8) 0.0215(3) Uani 1 1 d . . .
H26A H 1.0474 0.9077 0.2872 0.026 Uiso 1 1 calc R . .
C27 C 1.04468(13) 0.99569(9) 0.34597(9) 0.0266(4) Uani 1 1 d . . .
H27A H 1.1126 0.9894 0.3704 0.032 Uiso 1 1 calc R . .
C28 C 0.98396(14) 1.05357(9) 0.35946(9) 0.0284(4) Uani 1 1 d . . .
H28A H 1.0107 1.0872 0.3930 0.034 Uiso 1 1 calc R . .
C29 C 0.88457(13) 1.06256(9) 0.32437(9) 0.0254(3) Uani 1 1 d . . .
H29A H 0.8435 1.1024 0.3337 0.031 Uiso 1 1 calc R . .
C30 C 0.84471(12) 1.01326(8) 0.27533(8) 0.0203(3) Uani 1 1 d . . .
H30A H 0.7760 1.0192 0.2519 0.024 Uiso 1 1 calc R . .
C31 C 0.56388(12) 0.99974(8) 0.12878(9) 0.0236(3) Uani 1 1 d . . .
H31A H 0.5785 1.0265 0.1719 0.035 Uiso 1 1 calc R . .
H31B H 0.5125 0.9627 0.1353 0.035 Uiso 1 1 calc R . .
H31C H 0.5352 1.0313 0.0916 0.035 Uiso 1 1 calc R . .
C32 C 0.66711(14) 0.91601(10) 0.01879(8) 0.0288(4) Uani 1 1 d . . .
H32A H 0.6171 0.8771 0.0206 0.043 Uiso 1 1 calc R . .
H32B H 0.7345 0.8978 0.0064 0.043 Uiso 1 1 calc R . .
H32C H 0.6389 0.9503 -0.0161 0.043 Uiso 1 1 calc R . .
C33 C 0.78386(14) 1.03189(9) 0.09582(9) 0.0296(4) Uani 1 1 d . . .
H33A H 0.7996 1.0560 0.1403 0.044 Uiso 1 1 calc R . .
H33B H 0.7535 1.0654 0.0609 0.044 Uiso 1 1 calc R . .
H33C H 0.8490 1.0122 0.0812 0.044 Uiso 1 1 calc R . .
C34 C 1.05492(13) 0.74814(9) 0.21889(10) 0.0290(4) Uani 1 1 d . . .
H34A H 1.0354 0.7393 0.1695 0.043 Uiso 1 1 calc R . .
H34B H 1.1032 0.7113 0.2381 0.043 Uiso 1 1 calc R . .
H34C H 1.0896 0.7940 0.2249 0.043 Uiso 1 1 calc R . .
C35 C 0.98261(14) 0.75231(10) 0.35942(9) 0.0303(4) Uani 1 1 d . . .
H35A H 0.9229 0.7495 0.3871 0.046 Uiso 1 1 calc R . .
H35B H 1.0200 0.7968 0.3691 0.046 Uiso 1 1 calc R . .
H35C H 1.0308 0.7130 0.3714 0.046 Uiso 1 1 calc R . .
C36 C 0.86756(14) 0.66122(8) 0.24829(9) 0.0275(4) Uani 1 1 d . . .
H36A H 0.8482 0.6556 0.1984 0.041 Uiso 1 1 calc R . .
H36B H 0.8040 0.6591 0.2724 0.041 Uiso 1 1 calc R . .
H36C H 0.9159 0.6234 0.2651 0.041 Uiso 1 1 calc R . .
C37 C 0.81726(16) 0.53947(10) 0.96946(11) 0.0384(4) Uani 1 1 d . . .
H37A H 0.8805 0.5266 0.9469 0.046 Uiso 1 1 calc R . .
H37B H 0.7770 0.4961 0.9768 0.046 Uiso 1 1 calc R . .
C38 C 0.84939(16) 0.57582(11) 1.03854(10) 0.0395(5) Uani 1 1 d . . .
H38A H 0.9267 0.5823 1.0462 0.047 Uiso 1 1 calc R . .
H38B H 0.8260 0.5485 1.0775 0.047 Uiso 1 1 calc R . .
C39 C 0.79236(16) 0.64689(11) 1.03066(10) 0.0383(4) Uani 1 1 d . . .
H39A H 0.7633 0.6607 1.0740 0.046 Uiso 1 1 calc R . .
H39B H 0.8398 0.6844 1.0170 0.046 Uiso 1 1 calc R . .
C40 C 0.70623(16) 0.63147(11) 0.97385(11) 0.0414(5) Uani 1 1 d . . .
H40A H 0.6465 0.6073 0.9924 0.050 Uiso 1 1 calc R . .
H40B H 0.6801 0.6753 0.9505 0.050 Uiso 1 1 calc R . .
N1 N 0.52081(9) 0.82185(6) 0.18039(6) 0.0163(3) Uani 1 1 d . . .
N2 N 0.62474(9) 0.83495(6) 0.29479(6) 0.0155(2) Uani 1 1 d . . .
N3 N 0.73469(9) 0.89969(6) 0.16900(6) 0.0159(3) Uani 1 1 d . . .
N4 N 0.84489(9) 0.81370(6) 0.24024(6) 0.0157(2) Uani 1 1 d . . .
O1 O 0.75402(11) 0.58736(7) 0.92748(7) 0.0398(3) Uani 1 1 d . . .
P1 P 0.50390(3) 0.83406(2) 0.259647(19) 0.01487(8) Uani 1 1 d . . .
P2 P 0.85486(3) 0.886841(19) 0.201648(19) 0.01409(8) Uani 1 1 d . . .
Si1 Si 0.43802(3) 0.79405(2) 0.10946(2) 0.01968(10) Uani 1 1 d . . .
Si2 Si 0.67011(3) 0.82844(2) 0.38217(2) 0.01698(9) Uani 1 1 d . . .
Si3 Si 0.68777(3) 0.95949(2) 0.10532(2) 0.01802(9) Uani 1 1 d . . .
Si4 Si 0.93338(3) 0.74772(2) 0.26530(2) 0.01777(9) Uani 1 1 d . . .

loop_
_atom_site_aniso_label
_atom_site_aniso_U_11
_atom_site_aniso_U_22
_atom_site_aniso_U_33
_atom_site_aniso_U_23
_atom_site_aniso_U_13
_atom_site_aniso_U_12
Al1 0.0130(2) 0.0143(2) 0.0157(2) 0.00102(16) 0.00175(16) -0.00074(16)
C1 0.0157(7) 0.0197(8) 0.0192(7) 0.0017(6) 0.0001(6) -0.0037(6)
C2 0.0177(8) 0.0248(8) 0.0239(8) 0.0021(6) 0.0024(6) -0.0025(6)
C3 0.0232(8) 0.0358(10) 0.0285(9) 0.0048(7) 0.0065(7) -0.0089(7)
C4 0.0339(10) 0.0280(9) 0.0304(9) 0.0073(7) 0.0018(7) -0.0144(8)
C5 0.0362(10) 0.0181(8) 0.0320(9) 0.0017(7) 0.0011(7) -0.0045(7)
C6 0.0239(8) 0.0211(8) 0.0261(8) 0.0009(6) 0.0038(6) -0.0016(6)
C7 0.0157(7) 0.0182(7) 0.0199(7) 0.0042(6) 0.0045(6) 0.0009(6)
C8 0.0175(7) 0.0221(8) 0.0210(8) 0.0028(6) 0.0013(6) -0.0002(6)
C9 0.0291(9) 0.0179(8) 0.0274(8) -0.0007(6) 0.0033(7) -0.0002(6)
C10 0.0268(9) 0.0202(8) 0.0364(10) 0.0042(7) 0.0072(7) 0.0067(7)
C11 0.0179(8) 0.0275(9) 0.0402(10) 0.0056(7) 0.0022(7) 0.0041(7)
C12 0.0164(8) 0.0221(8) 0.0320(9) 0.0019(7) 0.0013(6) -0.0017(6)
C13 0.0287(9) 0.0291(9) 0.0338(10) 0.0030(7) -0.0133(7) -0.0011(7)
C14 0.0256(9) 0.0385(10) 0.0308(9) -0.0011(8) -0.0027(7) -0.0126(8)
C15 0.0334(9) 0.0262(9) 0.0211(8) -0.0026(7) 0.0001(7) -0.0017(7)
C16 0.0315(9) 0.0243(9) 0.0242(8) 0.0076(7) 0.0007(7) 0.0008(7)
C17 0.0213(8) 0.0261(8) 0.0189(7) -0.0010(6) 0.0002(6) -0.0017(6)
C18 0.0242(8) 0.0342(9) 0.0202(8) -0.0002(7) 0.0050(6) -0.0006(7)
C19 0.0154(7) 0.0154(7) 0.0199(7) 0.0013(6) 0.0043(6) 0.0015(6)
C20 0.0208(8) 0.0202(8) 0.0230(8) -0.0014(6) 0.0038(6) -0.0035(6)
C21 0.0356(10) 0.0219(8) 0.0251(8) -0.0050(7) 0.0095(7) -0.0020(7)
C22 0.0362(10) 0.0291(9) 0.0341(10) -0.0033(7) 0.0215(8) -0.0023(8)
C23 0.0295(9) 0.0263(9) 0.0421(10) -0.0038(8) 0.0197(8) -0.0085(7)
C24 0.0216(8) 0.0200(8) 0.0291(9) -0.0038(6) 0.0078(7) -0.0040(6)
C25 0.0162(7) 0.0164(7) 0.0173(7) 0.0008(5) 0.0030(6) -0.0015(6)
C26 0.0179(8) 0.0198(8) 0.0264(8) -0.0022(6) 0.0010(6) 0.0012(6)
C27 0.0223(8) 0.0263(9) 0.0297(9) -0.0031(7) -0.0043(7) -0.0009(7)
C28 0.0325(9) 0.0216(8) 0.0300(9) -0.0091(7) -0.0021(7) -0.0020(7)
C29 0.0279(9) 0.0191(8) 0.0292(9) -0.0042(7) 0.0028(7) 0.0044(7)
C30 0.0190(7) 0.0198(8) 0.0222(8) 0.0015(6) 0.0031(6) 0.0021(6)
C31 0.0223(8) 0.0205(8) 0.0278(8) 0.0029(6) 0.0006(6) 0.0033(6)
C32 0.0321(9) 0.0344(10) 0.0194(8) 0.0032(7) 0.0003(7) 0.0032(7)
C33 0.0264(9) 0.0273(9) 0.0342(9) 0.0153(7) -0.0010(7) -0.0054(7)
C34 0.0222(8) 0.0279(9) 0.0377(10) 0.0053(7) 0.0067(7) 0.0076(7)
C35 0.0268(9) 0.0375(10) 0.0250(9) 0.0012(7) -0.0052(7) 0.0087(8)
C36 0.0277(9) 0.0182(8) 0.0358(9) 0.0041(7) -0.0006(7) 0.0021(7)
C37 0.0362(11) 0.0334(10) 0.0467(12) -0.0053(9) 0.0090(9) -0.0016(8)
C38 0.0355(11) 0.0495(12) 0.0331(10) 0.0069(9) 0.0016(8) -0.0012(9)
C39 0.0450(12) 0.0370(11) 0.0345(10) -0.0068(8) 0.0115(9) -0.0079(9)
C40 0.0385(11) 0.0432(12) 0.0422(11) 0.0012(9) 0.0032(9) 0.0050(9)
N1 0.0134(6) 0.0174(6) 0.0179(6) 0.0012(5) 0.0013(5) -0.0012(5)
N2 0.0127(6) 0.0171(6) 0.0169(6) 0.0017(5) 0.0017(5) 0.0001(5)
N3 0.0130(6) 0.0167(6) 0.0178(6) 0.0030(5) 0.0012(5) -0.0005(5)
N4 0.0133(6) 0.0152(6) 0.0187(6) 0.0013(5) 0.0017(5) -0.0005(5)
O1 0.0443(8) 0.0454(8) 0.0293(7) -0.0048(6) 0.0012(6) -0.0059(6)
P1 0.01220(18) 0.01537(18) 0.01709(18) 0.00161(14) 0.00179(14) -0.00086(14)
P2 0.01215(18) 0.01395(18) 0.01631(18) 0.00033(14) 0.00218(13) -0.00052(14)
Si1 0.0180(2) 0.0212(2) 0.0189(2) 0.00110(16) -0.00237(16) -0.00315(16)
Si2 0.0167(2) 0.0192(2) 0.01496(19) 0.00207(15) 0.00129(15) 0.00017(16)
Si3 0.0171(2) 0.0178(2) 0.0188(2) 0.00525(16) 0.00024(16) -0.00025(16)
Si4 0.0153(2) 0.0172(2) 0.0205(2) 0.00211(16) 0.00074(16) 0.00272(16)

loop_
_atom_type_symbol
_atom_type_description
_atom_type_scat_dispersion_real
_atom_type_scat_dispersion_imag
_atom_type_scat_source
C C 0.0033 0.0016 'International Tables Vol C Tables 4.2.6.8 and 6.1.1.4'
H H 0.0000 0.0000 'International Tables Vol C Tables 4.2.6.8 and 6.1.1.4'
N N 0.0061 0.0033 'International Tables Vol C Tables 4.2.6.8 and 6.1.1.4'
Al Al 0.0645 0.0514 'International Tables Vol C Tables 4.2.6.8 and 6.1.1.4'
Si Si 0.0817 0.0704 'International Tables Vol C Tables 4.2.6.8 and 6.1.1.4'
P P 0.1023 0.0942 'International Tables Vol C Tables 4.2.6.8 and 6.1.1.4'
O O 0.0106 0.0060 'International Tables Vol C Tables 4.2.6.8 and 6.1.1.4'

loop_
_geom_angle_atom_site_label_1
_geom_angle_atom_site_label_2
_geom_angle_atom_site_label_3
_geom_angle
_geom_angle_site_symmetry_1
_geom_angle_site_symmetry_3
_geom_angle_publ_flag
N3 Al1 N2 110.34(6) . . ?
N3 Al1 N1 102.38(5) . . ?
N2 Al1 N1 75.75(5) . . ?
N3 Al1 N4 75.66(5) . . ?
N2 Al1 N4 101.33(5) . . ?
N1 Al1 N4 175.80(5) . . ?
N3 Al1 P2 38.09(4) . . ?
N2 Al1 P2 109.49(4) . . ?
N1 Al1 P2 140.28(4) . . ?
N4 Al1 P2 37.57(3) . . ?
N3 Al1 P1 112.35(4) . . ?
N2 Al1 P1 38.21(4) . . ?
N1 Al1 P1 37.60(4) . . ?
N4 Al1 P1 139.53(4) . . ?
P2 Al1 P1 135.80(2) . . ?
C6 C1 C2 119.15(14) . . ?
C6 C1 P1 115.22(12) . . ?
C2 C1 P1 125.56(12) . . ?
C3 C2 C1 119.57(16) . . ?
C4 C3 C2 120.83(16) . . ?
C3 C4 C5 119.80(16) . . ?
C6 C5 C4 119.91(16) . . ?
C5 C6 C1 120.73(16) . . ?
C8 C7 C12 118.97(14) . . ?
C8 C7 P1 120.65(11) . . ?
C12 C7 P1 120.07(12) . . ?
C9 C8 C7 120.30(14) . . ?
C10 C9 C8 120.10(15) . . ?
C11 C10 C9 119.89(15) . . ?
C12 C11 C10 120.36(15) . . ?
C11 C12 C7 120.36(15) . . ?
C24 C19 C20 119.06(14) . . ?
C24 C19 P2 124.43(12) . . ?
C20 C19 P2 116.39(11) . . ?
C21 C20 C19 120.41(15) . . ?
C20 C21 C22 119.95(15) . . ?
C23 C22 C21 120.12(16) . . ?
C22 C23 C24 120.24(16) . . ?
C23 C24 C19 120.21(15) . . ?
C30 C25 C26 118.79(14) . . ?
C30 C25 P2 122.29(11) . . ?
C26 C25 P2 118.72(11) . . ?
C27 C26 C25 120.95(15) . . ?
C26 C27 C28 119.52(15) . . ?
C29 C28 C27 120.38(15) . . ?
C28 C29 C30 120.10(15) . . ?
C25 C30 C29 120.24(14) . . ?
O1 C37 C38 107.32(15) . . ?
C37 C38 C39 103.38(15) . . ?
C40 C39 C38 101.74(16) . . ?
O1 C40 C39 104.59(16) . . ?
P1 N1 Si1 132.88(8) . . ?
P1 N1 Al1 89.58(6) . . ?
Si1 N1 Al1 133.70(7) . . ?
P1 N2 Si2 127.90(8) . . ?
P1 N2 Al1 93.71(6) . . ?
Si2 N2 Al1 135.41(7) . . ?
P2 N3 Si3 128.25(8) . . ?
P2 N3 Al1 94.08(6) . . ?
Si3 N3 Al1 135.97(7) . . ?
P2 N4 Si4 133.38(8) . . ?
P2 N4 Al1 88.87(6) . . ?
Si4 N4 Al1 133.22(7) . . ?
C40 O1 C37 105.85(14) . . ?
N1 P1 N2 100.82(6) . . ?
N1 P1 C7 112.89(7) . . ?
N2 P1 C7 112.96(7) . . ?
N1 P1 C1 112.60(7) . . ?
N2 P1 C1 110.43(7) . . ?
C7 P1 C1 107.18(7) . . ?
N1 P1 Al1 52.82(5) . . ?
N2 P1 Al1 48.09(5) . . ?
C7 P1 Al1 130.04(5) . . ?
C1 P1 Al1 122.63(5) . . ?
N4 P2 N3 101.37(6) . . ?
N4 P2 C25 111.98(7) . . ?
N3 P2 C25 113.46(7) . . ?
N4 P2 C19 113.91(7) . . ?
N3 P2 C19 110.35(7) . . ?
C25 P2 C19 105.98(7) . . ?
N4 P2 Al1 53.56(5) . . ?
N3 P2 Al1 47.82(5) . . ?
C25 P2 Al1 126.57(5) . . ?
C19 P2 Al1 127.25(5) . . ?
N1 Si1 C15 108.45(7) . . ?
N1 Si1 C13 112.01(7) . . ?
C15 Si1 C13 109.17(8) . . ?
N1 Si1 C14 114.24(7) . . ?
C15 Si1 C14 106.83(8) . . ?
C13 Si1 C14 105.94(9) . . ?
N2 Si2 C17 111.13(7) . . ?
N2 Si2 C16 108.91(7) . . ?
C17 Si2 C16 110.91(8) . . ?
N2 Si2 C18 112.50(7) . . ?
C17 Si2 C18 106.55(8) . . ?
C16 Si2 C18 106.76(8) . . ?
N3 Si3 C31 109.47(7) . . ?
N3 Si3 C32 110.79(7) . . ?
C31 Si3 C32 111.18(8) . . ?
N3 Si3 C33 111.89(7) . . ?
C31 Si3 C33 107.79(8) . . ?
C32 Si3 C33 105.65(8) . . ?
N4 Si4 C36 108.91(7) . . ?
N4 Si4 C35 112.57(7) . . ?
C36 Si4 C35 108.25(8) . . ?
N4 Si4 C34 114.32(7) . . ?
C36 Si4 C34 107.42(8) . . ?
C35 Si4 C34 105.08(8) . . ?

loop_
_geom_bond_atom_site_label_1
_geom_bond_atom_site_label_2
_geom_bond_distance
_geom_bond_site_symmetry_2
_geom_bond_publ_flag
Al1 N3 1.9391(13) . ?
Al1 N2 1.9473(13) . ?
Al1 N1 2.0806(13) . ?
Al1 N4 2.1000(13) . ?
Al1 P2 2.6099(6) . ?
Al1 P1 2.6113(6) . ?
C1 C6 1.396(2) . ?
C1 C2 1.397(2) . ?
C1 P1 1.8123(15) . ?
C2 C3 1.392(2) . ?
C3 C4 1.380(3) . ?
C4 C5 1.389(3) . ?
C5 C6 1.383(2) . ?
C7 C8 1.391(2) . ?
C7 C12 1.399(2) . ?
C7 P1 1.8082(15) . ?
C8 C9 1.390(2) . ?
C9 C10 1.384(2) . ?
C10 C11 1.382(2) . ?
C11 C12 1.381(2) . ?
C13 Si1 1.8636(17) . ?
C14 Si1 1.8702(18) . ?
C15 Si1 1.8635(18) . ?
C16 Si2 1.8584(17) . ?
C17 Si2 1.8576(16) . ?
C18 Si2 1.8740(17) . ?
C19 C24 1.392(2) . ?
C19 C20 1.397(2) . ?
C19 P2 1.8090(15) . ?
C20 C21 1.382(2) . ?
C21 C22 1.386(2) . ?
C22 C23 1.380(2) . ?
C23 C24 1.386(2) . ?
C25 C30 1.392(2) . ?
C25 C26 1.403(2) . ?
C25 P2 1.8057(15) . ?
C26 C27 1.384(2) . ?
C27 C28 1.387(2) . ?
C28 C29 1.385(2) . ?
C29 C30 1.393(2) . ?
C31 Si3 1.8563(16) . ?
C32 Si3 1.8657(17) . ?
C33 Si3 1.8661(17) . ?
C34 Si4 1.8747(17) . ?
C35 Si4 1.8698(17) . ?
C36 Si4 1.8608(17) . ?
C37 O1 1.416(2) . ?
C37 C38 1.526(3) . ?
C38 C39 1.535(3) . ?
C39 C40 1.501(3) . ?
C40 O1 1.415(2) . ?
N1 P1 1.5933(13) . ?
N1 Si1 1.7269(13) . ?
N2 P1 1.6185(12) . ?
N2 Si2 1.7375(13) . ?
N3 P2 1.6143(12) . ?
N3 Si3 1.7387(12) . ?
N4 P2 1.5917(12) . ?
N4 Si4 1.7234(13) . ?

loop_
_geom_torsion_atom_site_label_1
_geom_torsion_atom_site_label_2
_geom_torsion_atom_site_label_3
_geom_torsion_atom_site_label_4
_geom_torsion
_geom_torsion_site_symmetry_1
_geom_torsion_site_symmetry_2
_geom_torsion_site_symmetry_3
_geom_torsion_site_symmetry_4
_geom_torsion_publ_flag
C6 C1 C2 C3 -0.4(2) . . . . ?
P1 C1 C2 C3 -177.26(12) . . . . ?
C1 C2 C3 C4 0.3(2) . . . . ?
C2 C3 C4 C5 0.2(3) . . . . ?
C3 C4 C5 C6 -0.4(3) . . . . ?
C4 C5 C6 C1 0.2(3) . . . . ?
C2 C1 C6 C5 0.2(2) . . . . ?
P1 C1 C6 C5 177.34(13) . . . . ?
C12 C7 C8 C9 1.1(2) . . . . ?
P1 C7 C8 C9 174.70(12) . . . . ?
C7 C8 C9 C10 -0.7(2) . . . . ?
C8 C9 C10 C11 -0.4(3) . . . . ?
C9 C10 C11 C12 1.1(3) . . . . ?
C10 C11 C12 C7 -0.7(3) . . . . ?
C8 C7 C12 C11 -0.4(2) . . . . ?
P1 C7 C12 C11 -174.05(13) . . . . ?
C24 C19 C20 C21 0.4(2) . . . . ?
P2 C19 C20 C21 176.67(13) . . . . ?
C19 C20 C21 C22 -0.5(3) . . . . ?
C20 C21 C22 C23 0.5(3) . . . . ?
C21 C22 C23 C24 -0.2(3) . . . . ?
C22 C23 C24 C19 0.1(3) . . . . ?
C20 C19 C24 C23 -0.1(2) . . . . ?
P2 C19 C24 C23 -176.11(13) . . . . ?
C30 C25 C26 C27 -0.4(2) . . . . ?
P2 C25 C26 C27 -175.35(13) . . . . ?
C25 C26 C27 C28 -0.5(3) . . . . ?
C26 C27 C28 C29 0.6(3) . . . . ?
C27 C28 C29 C30 0.2(3) . . . . ?
C26 C25 C30 C29 1.2(2) . . . . ?
P2 C25 C30 C29 175.94(12) . . . . ?
C28 C29 C30 C25 -1.1(3) . . . . ?
O1 C37 C38 C39 2.7(2) . . . . ?
C37 C38 C39 C40 21.1(2) . . . . ?
C38 C39 C40 O1 -38.5(2) . . . . ?
N3 Al1 N1 P1 -110.68(6) . . . . ?
N2 Al1 N1 P1 -2.54(5) . . . . ?
N4 Al1 N1 P1 -49.0(7) . . . . ?
P2 Al1 N1 P1 -106.01(6) . . . . ?
N3 Al1 N1 Si1 90.21(10) . . . . ?
N2 Al1 N1 Si1 -161.64(10) . . . . ?
N4 Al1 N1 Si1 151.9(7) . . . . ?
P2 Al1 N1 Si1 94.88(10) . . . . ?
P1 Al1 N1 Si1 -159.11(13) . . . . ?
N3 Al1 N2 P1 100.66(6) . . . . ?
N1 Al1 N2 P1 2.50(5) . . . . ?
N4 Al1 N2 P1 179.40(5) . . . . ?
P2 Al1 N2 P1 141.27(4) . . . . ?
N3 Al1 N2 Si2 -98.87(10) . . . . ?
N1 Al1 N2 Si2 162.98(11) . . . . ?
N4 Al1 N2 Si2 -20.13(11) . . . . ?
P2 Al1 N2 Si2 -58.26(10) . . . . ?
P1 Al1 N2 Si2 160.47(14) . . . . ?
N2 Al1 N3 P2 95.96(6) . . . . ?
N1 Al1 N3 P2 175.16(6) . . . . ?
N4 Al1 N3 P2 -1.02(5) . . . . ?
P1 Al1 N3 P2 137.05(4) . . . . ?
N2 Al1 N3 Si3 -98.82(11) . . . . ?
N1 Al1 N3 Si3 -19.62(12) . . . . ?
N4 Al1 N3 Si3 164.20(11) . . . . ?
P2 Al1 N3 Si3 165.22(14) . . . . ?
P1 Al1 N3 Si3 -57.73(11) . . . . ?
N3 Al1 N4 P2 1.03(5) . . . . ?
N2 Al1 N4 P2 -107.31(6) . . . . ?
N1 Al1 N4 P2 -61.6(7) . . . . ?
P1 Al1 N4 P2 -106.74(6) . . . . ?
N3 Al1 N4 Si4 -156.49(10) . . . . ?
N2 Al1 N4 Si4 95.17(10) . . . . ?
N1 Al1 N4 Si4 140.9(7) . . . . ?
P2 Al1 N4 Si4 -157.52(13) . . . . ?
P1 Al1 N4 Si4 95.74(10) . . . . ?
C39 C40 O1 C37 41.8(2) . . . . ?
C38 C37 O1 C40 -27.4(2) . . . . ?
Si1 N1 P1 N2 162.41(10) . . . . ?
Al1 N1 P1 N2 3.01(6) . . . . ?
Si1 N1 P1 C7 -76.80(12) . . . . ?
Al1 N1 P1 C7 123.80(6) . . . . ?
Si1 N1 P1 C1 44.73(13) . . . . ?
Al1 N1 P1 C1 -114.67(6) . . . . ?
Si1 N1 P1 Al1 159.40(13) . . . . ?
Si2 N2 P1 N1 -165.93(9) . . . . ?
Al1 N2 P1 N1 -3.23(7) . . . . ?
Si2 N2 P1 C7 73.34(11) . . . . ?
Al1 N2 P1 C7 -123.96(6) . . . . ?
Si2 N2 P1 C1 -46.67(11) . . . . ?
Al1 N2 P1 C1 116.03(7) . . . . ?
Si2 N2 P1 Al1 -162.70(12) . . . . ?
C8 C7 P1 N1 -105.85(13) . . . . ?
C12 C7 P1 N1 67.65(14) . . . . ?
C8 C7 P1 N2 7.74(15) . . . . ?
C12 C7 P1 N2 -178.75(12) . . . . ?
C8 C7 P1 C1 129.60(12) . . . . ?
C12 C7 P1 C1 -56.90(14) . . . . ?
C8 C7 P1 Al1 -45.98(15) . . . . ?
C12 C7 P1 Al1 127.52(11) . . . . ?
C6 C1 P1 N1 48.82(14) . . . . ?
C2 C1 P1 N1 -134.24(13) . . . . ?
C6 C1 P1 N2 -63.03(13) . . . . ?
C2 C1 P1 N2 113.91(14) . . . . ?
C6 C1 P1 C7 173.55(12) . . . . ?
C2 C1 P1 C7 -9.51(15) . . . . ?
C6 C1 P1 Al1 -10.47(14) . . . . ?
C2 C1 P1 Al1 166.47(11) . . . . ?
N3 Al1 P1 N1 81.14(7) . . . . ?
N2 Al1 P1 N1 176.02(8) . . . . ?
N4 Al1 P1 N1 175.11(8) . . . . ?
P2 Al1 P1 N1 118.22(6) . . . . ?
N3 Al1 P1 N2 -94.88(7) . . . . ?
N1 Al1 P1 N2 -176.02(8) . . . . ?
N4 Al1 P1 N2 -0.91(8) . . . . ?
P2 Al1 P1 N2 -57.80(6) . . . . ?
N3 Al1 P1 C7 -8.88(8) . . . . ?
N2 Al1 P1 C7 86.00(9) . . . . ?
N1 Al1 P1 C7 -90.02(9) . . . . ?
N4 Al1 P1 C7 85.09(9) . . . . ?
P2 Al1 P1 C7 28.20(8) . . . . ?
N3 Al1 P1 C1 176.13(7) . . . . ?
N2 Al1 P1 C1 -88.98(8) . . . . ?
N1 Al1 P1 C1 95.00(8) . . . . ?
N4 Al1 P1 C1 -89.89(8) . . . . ?
P2 Al1 P1 C1 -146.78(6) . . . . ?
Si4 N4 P2 N3 156.24(10) . . . . ?
Al1 N4 P2 N3 -1.22(6) . . . . ?
Si4 N4 P2 C25 -82.49(12) . . . . ?
Al1 N4 P2 C25 120.05(6) . . . . ?
Si4 N4 P2 C19 37.74(13) . . . . ?
Al1 N4 P2 C19 -119.71(6) . . . . ?
Si4 N4 P2 Al1 157.46(13) . . . . ?
Si3 N3 P2 N4 -165.62(9) . . . . ?
Al1 N3 P2 N4 1.33(7) . . . . ?
Si3 N3 P2 C25 74.15(11) . . . . ?
Al1 N3 P2 C25 -118.90(6) . . . . ?
Si3 N3 P2 C19 -44.60(11) . . . . ?
Al1 N3 P2 C19 122.35(6) . . . . ?
Si3 N3 P2 Al1 -166.95(13) . . . . ?
C30 C25 P2 N4 -114.11(13) . . . . ?
C26 C25 P2 N4 60.66(14) . . . . ?
C30 C25 P2 N3 -0.10(15) . . . . ?
C26 C25 P2 N3 174.67(11) . . . . ?
C30 C25 P2 C19 121.13(13) . . . . ?
C26 C25 P2 C19 -64.09(13) . . . . ?
C30 C25 P2 Al1 -53.99(15) . . . . ?
C26 C25 P2 Al1 120.79(11) . . . . ?
C24 C19 P2 N4 -130.36(13) . . . . ?
C20 C19 P2 N4 53.54(14) . . . . ?
C24 C19 P2 N3 116.41(14) . . . . ?
C20 C19 P2 N3 -59.68(13) . . . . ?
C24 C19 P2 C25 -6.81(15) . . . . ?
C20 C19 P2 C25 177.10(12) . . . . ?
C24 C19 P2 Al1 168.27(11) . . . . ?
C20 C19 P2 Al1 -7.83(15) . . . . ?
N3 Al1 P2 N4 -178.38(8) . . . . ?
N2 Al1 P2 N4 83.21(7) . . . . ?
N1 Al1 P2 N4 174.21(8) . . . . ?
P1 Al1 P2 N4 116.93(6) . . . . ?
N2 Al1 P2 N3 -98.40(7) . . . . ?
N1 Al1 P2 N3 -7.41(8) . . . . ?
N4 Al1 P2 N3 178.38(8) . . . . ?
P1 Al1 P2 N3 -64.68(7) . . . . ?
N3 Al1 P2 C25 89.81(9) . . . . ?
N2 Al1 P2 C25 -8.59(8) . . . . ?
N1 Al1 P2 C25 82.41(9) . . . . ?
N4 Al1 P2 C25 -91.80(8) . . . . ?
P1 Al1 P2 C25 25.13(7) . . . . ?
N3 Al1 P2 C19 -84.29(9) . . . . ?
N2 Al1 P2 C19 177.30(7) . . . . ?
N1 Al1 P2 C19 -91.70(9) . . . . ?
N4 Al1 P2 C19 94.09(8) . . . . ?
P1 Al1 P2 C19 -148.97(6) . . . . ?
P1 N1 Si1 C15 -143.50(11) . . . . ?
Al1 N1 Si1 C15 7.37(12) . . . . ?
P1 N1 Si1 C13 95.95(12) . . . . ?
Al1 N1 Si1 C13 -113.17(11) . . . . ?
P1 N1 Si1 C14 -24.49(14) . . . . ?
Al1 N1 Si1 C14 126.38(10) . . . . ?
P1 N2 Si2 C17 -144.35(9) . . . . ?
Al1 N2 Si2 C17 60.65(12) . . . . ?
P1 N2 Si2 C16 93.18(11) . . . . ?
Al1 N2 Si2 C16 -61.82(12) . . . . ?
P1 N2 Si2 C18 -24.97(12) . . . . ?
Al1 N2 Si2 C18 -179.97(10) . . . . ?
P2 N3 Si3 C31 -138.90(10) . . . . ?
Al1 N3 Si3 C31 60.01(12) . . . . ?
P2 N3 Si3 C32 98.14(11) . . . . ?
Al1 N3 Si3 C32 -62.95(12) . . . . ?
P2 N3 Si3 C33 -19.47(13) . . . . ?
Al1 N3 Si3 C33 179.43(10) . . . . ?
P2 N4 Si4 C36 -139.63(11) . . . . ?
Al1 N4 Si4 C36 8.63(12) . . . . ?
P2 N4 Si4 C35 100.31(12) . . . . ?
Al1 N4 Si4 C35 -111.42(11) . . . . ?
P2 N4 Si4 C34 -19.50(14) . . . . ?
Al1 N4 Si4 C34 128.77(10) . . . . ?
